data_7011197
loop_
_publ_author_name
'Birgit Webernd\"orfer'
'Helmut Werner'

_publ_section_title
;
 Synthesis, molecular structure, and reactivity of allenylideneosmium
 complexes of the half-sandwich-type
;
_journal_issue 7
_journal_name_full 'J. Chem. Soc., Dalton Trans.'
_journal_page_first 1479
_journal_page_last 1486
_journal_paper_doi 10.1039/b108992g
_journal_year 2002
_chemical_formula_sum 'C29 H37 Cl F6 O Os P2'
_chemical_formula_weight 803.18
_chemical_name_systematic
; 
? 
;
_chemical_temperature_decomposition 145
_space_group_IT_number 14
_symmetry_cell_setting monoclinic
_symmetry_Int_Tables_number 14
_symmetry_space_group_name_Hall '-P 2ybc'
_symmetry_space_group_name_H-M 'P 1 21/c 1'
_atom_sites_solution_hydrogens geom
_atom_sites_solution_primary Patterson
_atom_sites_solution_secondary difmap
_audit_creation_method SHELXL-97
_cell_angle_alpha 90.00
_cell_angle_beta 101.362(13)
_cell_angle_gamma 90.00
_cell_formula_units_Z 4
_cell_length_a 10.164(3)
_cell_length_b 16.6152(19)
_cell_length_c 18.957(7)
_cell_measurement_reflns_used 25
_cell_measurement_temperature 193(2)
_cell_measurement_theta_max 25
_cell_measurement_theta_min 2
_cell_volume 3138.7(15)
_computing_cell_refinement 'CAD4 (Enraf-Nonius)'
_computing_data_collection 'CAD4 (Enraf-Nonius)'
_computing_data_reduction 'BEGIN (SDP)'
_computing_molecular_graphics 'ZORTEP (Zsolnai)'
_computing_structure_refinement 'SHELXL-97 (Sheldrick, 1997)'
_computing_structure_solution 'SHELXS-97 (Sheldrick, 1990)'
_diffrn_ambient_temperature 193(2)
_diffrn_measured_fraction_theta_full 0.995
_diffrn_measured_fraction_theta_max 0.995
_diffrn_measurement_device_type 'CAD4 (Enraf-Nonius)'
_diffrn_measurement_method omega-theta
_diffrn_radiation_monochromator graphite
_diffrn_radiation_source 'fine-focus sealed tube'
_diffrn_radiation_type MoK\a
_diffrn_radiation_wavelength 0.71073
_diffrn_reflns_av_R_equivalents 0.0242
_diffrn_reflns_av_sigmaI/netI 0.0514
_diffrn_reflns_limit_h_max 11
_diffrn_reflns_limit_h_min -12
_diffrn_reflns_limit_k_max 1
_diffrn_reflns_limit_k_min -19
_diffrn_reflns_limit_l_max 22
_diffrn_reflns_limit_l_min 0
_diffrn_reflns_number 5943
_diffrn_reflns_theta_full 25.03
_diffrn_reflns_theta_max 25.03
_diffrn_reflns_theta_min 2.04
_diffrn_standards_decay_% 0.7
_diffrn_standards_interval_count 3600
_diffrn_standards_number 2
_exptl_absorpt_coefficient_mu 4.307
_exptl_absorpt_correction_T_max 1.00
_exptl_absorpt_correction_T_min 0.77
_exptl_absorpt_correction_type empirical
_exptl_absorpt_process_details
;
empirical absorption correction by psi-scans from 6 reflections 
with chi-angles near 90 degrees
;
_exptl_crystal_colour red
_exptl_crystal_density_diffrn 1.700
_exptl_crystal_density_method 'not measured'
_exptl_crystal_description prism
_exptl_crystal_F_000 1584
_exptl_crystal_size_max 0.25
_exptl_crystal_size_mid 0.20
_exptl_crystal_size_min 0.15
_refine_diff_density_max 0.790
_refine_diff_density_min -0.686
_refine_diff_density_rms 0.120
_refine_ls_extinction_method none
_refine_ls_goodness_of_fit_ref 1.043
_refine_ls_hydrogen_treatment mixed
_refine_ls_matrix_type full
_refine_ls_number_parameters 378
_refine_ls_number_reflns 5525
_refine_ls_number_restraints 12
_refine_ls_restrained_S_all 1.042
_refine_ls_R_factor_all 0.0625
_refine_ls_R_factor_gt 0.0376
_refine_ls_shift/su_max 0.000
_refine_ls_shift/su_mean 0.000
_refine_ls_structure_factor_coef Fsqd
_refine_ls_weighting_details 'calc w=1/[\s^2^(Fo^2^)+(0.0186P)^2^+7.2093P] where P=(Fo^2^+2Fc^2^)/3'
_refine_ls_weighting_scheme calc
_refine_ls_wR_factor_gt 0.0650
_refine_ls_wR_factor_ref 0.0748
_reflns_number_gt 4168
_reflns_number_total 5525
_reflns_threshold_expression >2sigma(I)
_cod_data_source_file b108992g.txt
_cod_data_source_block bw5wb
_cod_depositor_comments
;
The following automatic conversions were performed:

'_chemical_melting_point' tag was changed to
'_chemical_temperature_decomposition' since the value had been '145
(dec.)'. The value '145 (dec.)' was changed to '145'.

Automatic conversion script
Id: cif_fix_values 1569 2011-02-09 13:29:24Z adriana 
;
_cod_original_cell_volume 3138.8(15)
_cod_original_sg_symbol_H-M P21/c
_cod_database_code 7011197

loop_
_symmetry_equiv_pos_as_xyz
'x, y, z'
'-x, y+1/2, -z+1/2'
'-x, -y, -z'
'x, -y-1/2, z-1/2'

loop_
_atom_site_label
_atom_site_type_symbol
_atom_site_fract_x
_atom_site_fract_y
_atom_site_fract_z
_atom_site_U_iso_or_equiv
_atom_site_adp_type
_atom_site_occupancy
_atom_site_symmetry_multiplicity
_atom_site_calc_flag
_atom_site_refinement_flags
_atom_site_disorder_assembly
_atom_site_disorder_group
Os Os 0.04792(3) 0.043227(15) 0.811148(12) 0.03151(8) Uani 1 1 d . . .
P1 P 0.19904(19) 0.10824(10) 0.75142(9) 0.0387(4) Uani 1 1 d . . .
P2 P 0.5471(2) -0.15927(13) 0.85475(11) 0.0592(6) Uani 1 1 d . . .
Cl Cl -0.0794(2) 0.16298(12) 0.77283(11) 0.0640(6) Uani 1 1 d . . .
O O -0.1472(4) -0.0345(3) 0.6929(2) 0.0577(14) Uani 1 1 d . B .
C1 C -0.0215(7) -0.0185(4) 0.7219(3) 0.0386(16) Uani 1 1 d . . .
C2 C 0.0679(7) -0.0635(4) 0.6840(3) 0.0382(16) Uani 1 1 d . . .
H2 H 0.1596 -0.0636 0.7075 0.046 Uiso 1 1 calc R . .
C3 C 0.0414(6) -0.1050(4) 0.6212(3) 0.0320(14) Uani 1 1 d . . .
C4 C 0.1483(6) -0.1506(4) 0.5956(3) 0.0339(15) Uani 1 1 d . . .
C5 C 0.2630(7) -0.1745(5) 0.6424(4) 0.056(2) Uani 1 1 d . . .
H5 H 0.2713 -0.1644 0.6924 0.067 Uiso 1 1 calc R . .
C6 C 0.3656(8) -0.2125(5) 0.6183(5) 0.072(3) Uani 1 1 d . . .
H6 H 0.4444 -0.2276 0.6515 0.087 Uiso 1 1 calc R . .
C7 C 0.3545(8) -0.2288(5) 0.5457(5) 0.071(3) Uani 1 1 d . . .
H7 H 0.4253 -0.2552 0.5289 0.085 Uiso 1 1 calc R . .
C8 C 0.2409(9) -0.2065(5) 0.4986(4) 0.062(2) Uani 1 1 d . . .
H8 H 0.2329 -0.2173 0.4488 0.075 Uiso 1 1 calc R . .
C9 C 0.1377(8) -0.1687(4) 0.5227(4) 0.0462(18) Uani 1 1 d . . .
H9 H 0.0584 -0.1546 0.4894 0.055 Uiso 1 1 calc R . .
C10 C -0.0935(7) -0.1051(4) 0.5715(3) 0.0352(15) Uani 1 1 d . . .
C11 C -0.1473(7) -0.0353(4) 0.5364(3) 0.0431(16) Uani 1 1 d . . .
H11 H -0.0991 0.0139 0.5441 0.052 Uiso 1 1 calc R . .
C12 C -0.2712(7) -0.0380(5) 0.4902(4) 0.0523(19) Uani 1 1 d . . .
H12 H -0.3077 0.0096 0.4663 0.063 Uiso 1 1 calc R . .
C13 C -0.3416(7) -0.1086(6) 0.4787(4) 0.058(2) Uani 1 1 d . . .
H13 H -0.4268 -0.1099 0.4473 0.070 Uiso 1 1 calc R . .
C14 C -0.2876(8) -0.1780(5) 0.5133(4) 0.056(2) Uani 1 1 d . . .
H14 H -0.3364 -0.2271 0.5059 0.068 Uiso 1 1 calc R . .
C15 C -0.1633(7) -0.1761(4) 0.5582(3) 0.0419(17) Uani 1 1 d . . .
H15 H -0.1254 -0.2244 0.5803 0.050 Uiso 1 1 calc R . .
C16 C -0.2631(7) 0.0043(7) 0.7150(4) 0.082(3) Uani 1 1 d . . .
H16A H -0.2325 0.0352 0.7599 0.098 Uiso 1 1 calc R A 1
H16B H -0.3273 -0.0372 0.7244 0.098 Uiso 1 1 calc R A 1
C17 C -0.3318(17) 0.0606(14) 0.6556(8) 0.142(9) Uani 0.67 1 d PU B 1
H17A H -0.2675 0.1010 0.6459 0.213 Uiso 0.67 1 calc PR B 1
H17B H -0.4074 0.0874 0.6708 0.213 Uiso 0.67 1 calc PR B 1
H17C H -0.3648 0.0294 0.6118 0.213 Uiso 0.67 1 calc PR B 1
C17' C -0.376(2) -0.0250(19) 0.6566(12) 0.067(8) Uani 0.33 1 d PU B 2
H17D H -0.3652 -0.0031 0.6101 0.101 Uiso 0.33 1 calc PR B 2
H17E H -0.4621 -0.0071 0.6671 0.101 Uiso 0.33 1 calc PR B 2
H17F H -0.3746 -0.0839 0.6547 0.101 Uiso 0.33 1 calc PR B 2
C20 C 0.0454(8) -0.0758(4) 0.8662(3) 0.0415(17) Uani 1 1 d . . .
C21 C -0.0616(7) -0.0286(4) 0.8830(3) 0.0473(18) Uani 1 1 d . . .
H21 H -0.1501 -0.0498 0.8733 0.057 Uiso 1 1 calc R . .
C22 C -0.0393(7) 0.0478(4) 0.9135(3) 0.0448(17) Uani 1 1 d . . .
C23 C 0.0953(8) 0.0766(4) 0.9321(3) 0.0481(19) Uani 1 1 d . . .
H23 H 0.1119 0.1271 0.9555 0.058 Uiso 1 1 calc R . .
C24 C 0.2019(7) 0.0331(4) 0.9170(3) 0.0420(16) Uani 1 1 d . . .
C25 C 0.1762(7) -0.0430(5) 0.8822(3) 0.0441(16) Uani 1 1 d . . .
H25 H 0.2484 -0.0721 0.8694 0.053 Uiso 1 1 calc R . .
C26 C 0.0214(10) -0.1594(4) 0.8355(4) 0.074(3) Uani 1 1 d . . .
H26A H 0.0971 -0.1755 0.8137 0.111 Uiso 1 1 calc R . .
H26B H -0.0614 -0.1600 0.7989 0.111 Uiso 1 1 calc R . .
H26C H 0.0129 -0.1971 0.8741 0.111 Uiso 1 1 calc R . .
C27 C -0.1554(9) 0.0972(5) 0.9271(4) 0.076(3) Uani 1 1 d . . .
H27A H -0.2397 0.0711 0.9047 0.114 Uiso 1 1 calc R . .
H27B H -0.1513 0.1510 0.9065 0.114 Uiso 1 1 calc R . .
H27C H -0.1510 0.1017 0.9791 0.114 Uiso 1 1 calc R . .
C28 C 0.3441(8) 0.0619(5) 0.9417(4) 0.070(3) Uani 1 1 d . . .
H28A H 0.3449 0.1207 0.9456 0.105 Uiso 1 1 calc R . .
H28B H 0.3982 0.0453 0.9068 0.105 Uiso 1 1 calc R . .
H28C H 0.3816 0.0383 0.9888 0.105 Uiso 1 1 calc R . .
C30 C 0.1328(8) 0.1349(4) 0.6585(3) 0.0520(19) Uani 1 1 d . . .
H30A H 0.1974 0.1693 0.6406 0.078 Uiso 1 1 calc R . .
H30B H 0.0480 0.1640 0.6554 0.078 Uiso 1 1 calc R . .
H30C H 0.1171 0.0859 0.6293 0.078 Uiso 1 1 calc R . .
C31 C 0.2533(8) 0.2042(4) 0.7931(4) 0.061(2) Uani 1 1 d . . .
H31A H 0.3075 0.1949 0.8412 0.091 Uiso 1 1 calc R . .
H31B H 0.1746 0.2367 0.7971 0.091 Uiso 1 1 calc R . .
H31C H 0.3072 0.2329 0.7636 0.091 Uiso 1 1 calc R . .
C32 C 0.3559(7) 0.0590(5) 0.7458(4) 0.057(2) Uani 1 1 d . . .
H32A H 0.4090 0.0942 0.7208 0.086 Uiso 1 1 calc R . .
H32B H 0.3372 0.0083 0.7192 0.086 Uiso 1 1 calc R . .
H32C H 0.4063 0.0478 0.7944 0.086 Uiso 1 1 calc R . .
F1 F 0.4006(6) -0.1454(4) 0.8122(3) 0.122(2) Uani 1 1 d . . .
F2 F 0.4940(5) -0.1694(3) 0.9255(2) 0.0849(16) Uani 1 1 d . . .
F3 F 0.6945(5) -0.1706(3) 0.8962(4) 0.113(2) Uani 1 1 d . . .
F4 F 0.5995(9) -0.1481(4) 0.7827(3) 0.152(3) Uani 1 1 d . . .
F5 F 0.5637(6) -0.0644(3) 0.8684(3) 0.1008(19) Uani 1 1 d . . .
F6 F 0.5348(5) -0.2524(3) 0.8402(3) 0.0921(17) Uani 1 1 d . . .

loop_
_atom_site_aniso_label
_atom_site_aniso_U_11
_atom_site_aniso_U_22
_atom_site_aniso_U_33
_atom_site_aniso_U_23
_atom_site_aniso_U_13
_atom_site_aniso_U_12
Os 0.04307(15) 0.02712(13) 0.02569(12) 0.00109(13) 0.01008(10) 0.00355(14)
P1 0.0505(11) 0.0350(10) 0.0335(9) 0.0012(8) 0.0156(8) 0.0004(8)
P2 0.0765(16) 0.0523(13) 0.0505(12) 0.0094(10) 0.0171(11) 0.0209(12)
Cl 0.0815(15) 0.0560(12) 0.0656(12) 0.0296(10) 0.0416(11) 0.0361(11)
O 0.037(3) 0.092(4) 0.042(3) -0.017(3) 0.003(2) 0.000(3)
C1 0.038(4) 0.047(4) 0.030(3) -0.001(3) 0.006(3) -0.003(3)
C2 0.036(4) 0.042(4) 0.035(3) -0.002(3) 0.002(3) 0.003(3)
C3 0.039(4) 0.031(3) 0.026(3) 0.005(3) 0.005(3) -0.004(3)
C4 0.040(4) 0.029(3) 0.036(3) -0.008(3) 0.014(3) -0.010(3)
C5 0.048(5) 0.064(5) 0.050(4) -0.023(4) -0.002(4) 0.005(4)
C6 0.050(5) 0.081(6) 0.081(6) -0.033(5) -0.001(5) 0.013(5)
C7 0.044(5) 0.078(6) 0.097(7) -0.046(6) 0.031(5) -0.010(5)
C8 0.077(6) 0.064(5) 0.057(5) -0.022(4) 0.040(5) -0.017(5)
C9 0.064(5) 0.034(4) 0.041(4) 0.001(3) 0.013(4) -0.001(4)
C10 0.046(4) 0.035(4) 0.025(3) -0.007(3) 0.010(3) -0.009(3)
C11 0.046(4) 0.047(4) 0.036(4) 0.003(3) 0.007(3) -0.008(4)
C12 0.053(5) 0.061(5) 0.039(4) 0.005(4) 0.001(3) 0.001(4)
C13 0.037(4) 0.097(7) 0.038(4) -0.006(4) 0.003(3) -0.014(5)
C14 0.058(5) 0.058(5) 0.051(5) -0.012(4) 0.005(4) -0.023(4)
C15 0.050(4) 0.036(4) 0.039(4) -0.002(3) 0.007(3) -0.015(3)
C16 0.029(4) 0.156(10) 0.063(5) -0.026(6) 0.019(4) 0.001(5)
C17 0.112(15) 0.26(3) 0.051(9) 0.019(14) 0.013(9) 0.121(18)
C17' 0.048(15) 0.11(2) 0.039(13) -0.020(16) 0.007(11) 0.034(17)
C20 0.063(5) 0.025(3) 0.032(4) -0.004(3) 0.000(3) 0.000(3)
C21 0.058(5) 0.056(5) 0.028(3) 0.008(3) 0.010(3) -0.008(4)
C22 0.070(5) 0.043(4) 0.027(3) 0.014(3) 0.023(3) 0.013(4)
C23 0.080(6) 0.033(4) 0.033(4) -0.003(3) 0.014(4) -0.009(4)
C24 0.054(4) 0.044(4) 0.028(3) 0.001(3) 0.007(3) -0.004(4)
C25 0.053(4) 0.051(4) 0.026(3) 0.000(3) 0.001(3) 0.008(4)
C26 0.125(8) 0.031(4) 0.063(5) -0.009(4) 0.007(5) -0.002(5)
C27 0.107(7) 0.075(6) 0.060(5) 0.013(5) 0.050(5) 0.028(6)
C28 0.070(6) 0.081(7) 0.047(5) 0.003(4) -0.017(4) -0.018(5)
C30 0.081(6) 0.045(4) 0.032(4) 0.009(3) 0.017(4) 0.003(4)
C31 0.088(6) 0.052(5) 0.049(5) -0.004(4) 0.029(4) -0.012(5)
C32 0.044(4) 0.068(6) 0.062(5) 0.000(4) 0.017(4) -0.002(4)
F1 0.126(5) 0.138(5) 0.077(4) -0.031(4) -0.041(3) 0.072(4)
F2 0.083(4) 0.122(5) 0.052(3) 0.002(3) 0.019(3) -0.019(3)
F3 0.053(3) 0.094(4) 0.187(6) 0.035(4) 0.012(4) 0.002(3)
F4 0.280(9) 0.098(5) 0.114(5) 0.012(4) 0.129(6) 0.035(6)
F5 0.164(6) 0.051(3) 0.091(4) 0.008(3) 0.033(4) 0.026(3)
F6 0.102(4) 0.058(3) 0.116(4) -0.007(3) 0.021(3) 0.005(3)

loop_
_atom_type_symbol
_atom_type_description
_atom_type_scat_dispersion_real
_atom_type_scat_dispersion_imag
_atom_type_scat_source
C C 0.0033 0.0016 'International Tables Vol C Tables 4.2.6.8 and 6.1.1.4'
H H 0.0000 0.0000 'International Tables Vol C Tables 4.2.6.8 and 6.1.1.4'
O O 0.0106 0.0060 'International Tables Vol C Tables 4.2.6.8 and 6.1.1.4'
F F 0.0171 0.0103 'International Tables Vol C Tables 4.2.6.8 and 6.1.1.4'
P P 0.1023 0.0942 'International Tables Vol C Tables 4.2.6.8 and 6.1.1.4'
Cl Cl 0.1484 0.1585 'International Tables Vol C Tables 4.2.6.8 and 6.1.1.4'
Os Os -1.2165 7.6030 'International Tables Vol C Tables 4.2.6.8 and 6.1.1.4'

loop_
_geom_angle_atom_site_label_1
_geom_angle_atom_site_label_2
_geom_angle_atom_site_label_3
_geom_angle
_geom_angle_site_symmetry_1
_geom_angle_site_symmetry_3
_geom_angle_publ_flag
C1 Os C25 104.6(3) . . ?
C1 Os C20 84.6(2) . . ?
C25 Os C20 37.1(2) . . ?
C1 Os C21 96.1(3) . . ?
C25 Os C21 65.9(3) . . ?
C20 Os C21 37.0(2) . . ?
C1 Os C22 127.4(3) . . ?
C25 Os C22 77.6(2) . . ?
C20 Os C22 65.9(2) . . ?
C21 Os C22 35.7(2) . . ?
C1 Os C24 140.7(3) . . ?
C25 Os C24 36.9(2) . . ?
C20 Os C24 66.2(2) . . ?
C21 Os C24 76.5(2) . . ?
C22 Os C24 64.7(2) . . ?
C1 Os C23 159.6(3) . . ?
C25 Os C23 64.4(2) . . ?
C20 Os C23 76.6(2) . . ?
C21 Os C23 63.9(2) . . ?
C22 Os C23 36.1(2) . . ?
C24 Os C23 34.8(2) . . ?
C1 Os P1 89.03(19) . . ?
C25 Os P1 103.24(19) . . ?
C20 Os P1 134.5(2) . . ?
C21 Os P1 168.86(19) . . ?
C22 Os P1 142.6(2) . . ?
C24 Os P1 93.30(17) . . ?
C23 Os P1 109.88(19) . . ?
C1 Os Cl 95.2(2) . . ?
C25 Os Cl 159.81(18) . . ?
C20 Os Cl 144.7(2) . . ?
C21 Os Cl 108.60(19) . . ?
C22 Os Cl 87.33(18) . . ?
C24 Os Cl 123.93(19) . . ?
C23 Os Cl 95.49(19) . . ?
P1 Os Cl 80.66(7) . . ?
C30 P1 C32 102.5(3) . . ?
C30 P1 C31 103.4(3) . . ?
C32 P1 C31 103.1(4) . . ?
C30 P1 Os 115.4(3) . . ?
C32 P1 Os 119.2(3) . . ?
C31 P1 Os 111.5(2) . . ?
F2 P2 F3 90.9(3) . . ?
F2 P2 F1 90.2(3) . . ?
F3 P2 F1 178.2(4) . . ?
F2 P2 F4 179.2(4) . . ?
F3 P2 F4 89.8(4) . . ?
F1 P2 F4 89.2(4) . . ?
F2 P2 F6 90.9(3) . . ?
F3 P2 F6 90.3(3) . . ?
F1 P2 F6 91.1(3) . . ?
F4 P2 F6 89.5(3) . . ?
F2 P2 F5 90.6(3) . . ?
F3 P2 F5 88.7(3) . . ?
F1 P2 F5 89.9(3) . . ?
F4 P2 F5 88.9(3) . . ?
F6 P2 F5 178.1(4) . . ?
C1 O C16 123.8(6) . . ?
O C1 C2 109.6(5) . . ?
O C1 Os 127.9(5) . . ?
C2 C1 Os 121.9(5) . . ?
C3 C2 C1 130.8(6) . . ?
C2 C3 C4 121.1(6) . . ?
C2 C3 C10 123.3(6) . . ?
C4 C3 C10 115.6(5) . . ?
C5 C4 C9 117.8(6) . . ?
C5 C4 C3 121.2(6) . . ?
C9 C4 C3 121.0(6) . . ?
C6 C5 C4 121.4(7) . . ?
C5 C6 C7 120.2(8) . . ?
C8 C7 C6 119.3(7) . . ?
C7 C8 C9 120.7(7) . . ?
C8 C9 C4 120.7(7) . . ?
C15 C10 C11 119.1(6) . . ?
C15 C10 C3 119.3(6) . . ?
C11 C10 C3 121.5(6) . . ?
C12 C11 C10 119.8(7) . . ?
C13 C12 C11 120.6(7) . . ?
C12 C13 C14 119.5(7) . . ?
C15 C14 C13 120.2(7) . . ?
C10 C15 C14 120.7(7) . . ?
O C16 C17' 100.7(10) . . ?
O C16 C17 109.5(8) . . ?
C17' C16 C17 59.0(13) . . ?
C25 C20 C21 117.8(6) . . ?
C25 C20 C26 120.8(7) . . ?
C21 C20 C26 121.3(7) . . ?
C25 C20 Os 70.3(4) . . ?
C21 C20 Os 72.4(4) . . ?
C26 C20 Os 130.6(5) . . ?
C22 C21 C20 121.6(7) . . ?
C22 C21 Os 73.1(4) . . ?
C20 C21 Os 70.6(4) . . ?
C21 C22 C23 118.5(7) . . ?
C21 C22 C27 120.0(7) . . ?
C23 C22 C27 121.5(7) . . ?
C21 C22 Os 71.2(4) . . ?
C23 C22 Os 73.0(4) . . ?
C27 C22 Os 127.8(5) . . ?
C24 C23 C22 121.9(6) . . ?
C24 C23 Os 71.8(4) . . ?
C22 C23 Os 70.9(4) . . ?
C23 C24 C25 118.8(6) . . ?
C23 C24 C28 121.0(7) . . ?
C25 C24 C28 120.1(7) . . ?
C23 C24 Os 73.4(4) . . ?
C25 C24 Os 68.2(4) . . ?
C28 C24 Os 134.0(5) . . ?
C20 C25 C24 121.3(6) . . ?
C20 C25 Os 72.7(4) . . ?
C24 C25 Os 74.9(4) . . ?

loop_
_geom_bond_atom_site_label_1
_geom_bond_atom_site_label_2
_geom_bond_distance
_geom_bond_site_symmetry_2
_geom_bond_publ_flag
Os C1 1.985(6) . ?
Os C25 2.207(7) . ?
Os C20 2.238(6) . ?
Os C21 2.262(6) . ?
Os C22 2.287(6) . ?
Os C24 2.295(6) . ?
Os C23 2.315(6) . ?
Os P1 2.3438(18) . ?
Os Cl 2.4064(18) . ?
P1 C30 1.812(6) . ?
P1 C32 1.814(7) . ?
P1 C31 1.817(7) . ?
P2 F2 1.551(5) . ?
P2 F3 1.560(6) . ?
P2 F1 1.565(6) . ?
P2 F4 1.572(5) . ?
P2 F6 1.572(5) . ?
P2 F5 1.600(5) . ?
O C1 1.315(7) . ?
O C16 1.474(8) . ?
C1 C2 1.469(8) . ?
C2 C3 1.358(8) . ?
C3 C4 1.482(8) . ?
C3 C10 1.503(8) . ?
C4 C5 1.378(9) . ?
C4 C9 1.397(8) . ?
C5 C6 1.371(10) . ?
C6 C7 1.386(11) . ?
C7 C8 1.364(11) . ?
C8 C9 1.376(10) . ?
C10 C15 1.375(8) . ?
C10 C11 1.394(9) . ?
C11 C12 1.386(9) . ?
C12 C13 1.369(10) . ?
C13 C14 1.386(11) . ?
C14 C15 1.379(9) . ?
C16 C17' 1.51(3) . ?
C16 C17 1.523(17) . ?
C20 C25 1.413(9) . ?
C20 C21 1.427(9) . ?
C20 C26 1.507(9) . ?
C21 C22 1.394(10) . ?
C22 C23 1.426(10) . ?
C22 C27 1.501(10) . ?
C23 C24 1.378(9) . ?
C24 C25 1.426(9) . ?
C24 C28 1.507(9) . ?

loop_
_geom_torsion_atom_site_label_1
_geom_torsion_atom_site_label_2
_geom_torsion_atom_site_label_3
_geom_torsion_atom_site_label_4
_geom_torsion
_geom_torsion_site_symmetry_1
_geom_torsion_site_symmetry_2
_geom_torsion_site_symmetry_3
_geom_torsion_site_symmetry_4
_geom_torsion_publ_flag
C1 Os P1 C30 39.6(3) . . . . ?
C25 Os P1 C30 144.4(3) . . . . ?
C20 Os P1 C30 121.0(3) . . . . ?
C21 Os P1 C30 157.3(10) . . . . ?
C22 Os P1 C30 -128.8(4) . . . . ?
C24 Os P1 C30 -179.7(3) . . . . ?
C23 Os P1 C30 -148.3(3) . . . . ?
Cl Os P1 C30 -55.8(3) . . . . ?
C1 Os P1 C32 -83.1(3) . . . . ?
C25 Os P1 C32 21.8(3) . . . . ?
C20 Os P1 C32 -1.6(4) . . . . ?
C21 Os P1 C32 34.7(10) . . . . ?
C22 Os P1 C32 108.6(4) . . . . ?
C24 Os P1 C32 57.7(3) . . . . ?
C23 Os P1 C32 89.1(3) . . . . ?
Cl Os P1 C32 -178.4(3) . . . . ?
C1 Os P1 C31 157.1(4) . . . . ?
C25 Os P1 C31 -98.1(3) . . . . ?
C20 Os P1 C31 -121.5(4) . . . . ?
C21 Os P1 C31 -85.2(10) . . . . ?
C22 Os P1 C31 -11.3(4) . . . . ?
C24 Os P1 C31 -62.2(3) . . . . ?
C23 Os P1 C31 -30.8(4) . . . . ?
Cl Os P1 C31 61.7(3) . . . . ?
C16 O C1 C2 -176.1(7) . . . . ?
C16 O C1 Os 12.2(10) . . . . ?
C25 Os C1 O 119.6(6) . . . . ?
C20 Os C1 O 88.1(6) . . . . ?
C21 Os C1 O 52.9(6) . . . . ?
C22 Os C1 O 34.1(7) . . . . ?
C24 Os C1 O 129.0(6) . . . . ?
C23 Os C1 O 64.7(11) . . . . ?
P1 Os C1 O -137.0(6) . . . . ?
Cl Os C1 O -56.5(6) . . . . ?
C25 Os C1 C2 -51.2(6) . . . . ?
C20 Os C1 C2 -82.7(5) . . . . ?
C21 Os C1 C2 -117.9(5) . . . . ?
C22 Os C1 C2 -136.7(5) . . . . ?
C24 Os C1 C2 -41.8(7) . . . . ?
C23 Os C1 C2 -106.1(8) . . . . ?
P1 Os C1 C2 52.2(5) . . . . ?
Cl Os C1 C2 132.7(5) . . . . ?
O C1 C2 C3 11.8(10) . . . . ?
Os C1 C2 C3 -175.9(5) . . . . ?
C1 C2 C3 C4 -176.0(6) . . . . ?
C1 C2 C3 C10 7.0(11) . . . . ?
C2 C3 C4 C5 21.1(9) . . . . ?
C10 C3 C4 C5 -161.6(6) . . . . ?
C2 C3 C4 C9 -156.8(6) . . . . ?
C10 C3 C4 C9 20.4(8) . . . . ?
C9 C4 C5 C6 2.0(11) . . . . ?
C3 C4 C5 C6 -176.0(7) . . . . ?
C4 C5 C6 C7 -1.0(13) . . . . ?
C5 C6 C7 C8 0.1(14) . . . . ?
C6 C7 C8 C9 -0.3(13) . . . . ?
C7 C8 C9 C4 1.4(12) . . . . ?
C5 C4 C9 C8 -2.2(10) . . . . ?
C3 C4 C9 C8 175.8(6) . . . . ?
C2 C3 C10 C15 -117.3(7) . . . . ?
C4 C3 C10 C15 65.5(7) . . . . ?
C2 C3 C10 C11 65.3(8) . . . . ?
C4 C3 C10 C11 -111.9(7) . . . . ?
C15 C10 C11 C12 1.6(9) . . . . ?
C3 C10 C11 C12 179.1(6) . . . . ?
C10 C11 C12 C13 0.0(10) . . . . ?
C11 C12 C13 C14 -0.5(11) . . . . ?
C12 C13 C14 C15 -0.7(11) . . . . ?
C11 C10 C15 C14 -2.9(10) . . . . ?
C3 C10 C15 C14 179.7(6) . . . . ?
C13 C14 C15 C10 2.4(11) . . . . ?
C1 O C16 C17' 170.5(14) . . . . ?
C1 O C16 C17 109.8(12) . . . . ?
C1 Os C20 C25 123.1(4) . . . . ?
C21 Os C20 C25 -129.3(6) . . . . ?
C22 Os C20 C25 -101.6(4) . . . . ?
C24 Os C20 C25 -30.0(4) . . . . ?
C23 Os C20 C25 -65.1(4) . . . . ?
P1 Os C20 C25 39.8(5) . . . . ?
Cl Os C20 C25 -145.6(3) . . . . ?
C1 Os C20 C21 -107.6(4) . . . . ?
C25 Os C20 C21 129.3(6) . . . . ?
C22 Os C20 C21 27.7(4) . . . . ?
C24 Os C20 C21 99.3(4) . . . . ?
C23 Os C20 C21 64.2(4) . . . . ?
P1 Os C20 C21 169.1(3) . . . . ?
Cl Os C20 C21 -16.3(5) . . . . ?
C1 Os C20 C26 8.9(8) . . . . ?
C25 Os C20 C26 -114.2(9) . . . . ?
C21 Os C20 C26 116.6(9) . . . . ?
C22 Os C20 C26 144.2(8) . . . . ?
C24 Os C20 C26 -144.2(8) . . . . ?
C23 Os C20 C26 -179.3(8) . . . . ?
P1 Os C20 C26 -74.4(8) . . . . ?
Cl Os C20 C26 100.2(8) . . . . ?
C25 C20 C21 C22 0.8(9) . . . . ?
C26 C20 C21 C22 177.9(6) . . . . ?
Os C20 C21 C22 -54.7(5) . . . . ?
C25 C20 C21 Os 55.5(5) . . . . ?
C26 C20 C21 Os -127.4(6) . . . . ?
C1 Os C21 C22 -154.0(4) . . . . ?
C25 Os C21 C22 102.7(5) . . . . ?
C20 Os C21 C22 133.4(6) . . . . ?
C24 Os C21 C22 65.2(4) . . . . ?
C23 Os C21 C22 30.6(4) . . . . ?
P1 Os C21 C22 88.9(11) . . . . ?
Cl Os C21 C22 -56.4(4) . . . . ?
C1 Os C21 C20 72.6(4) . . . . ?
C25 Os C21 C20 -30.7(4) . . . . ?
C22 Os C21 C20 -133.4(6) . . . . ?
C24 Os C21 C20 -68.2(4) . . . . ?
C23 Os C21 C20 -102.8(4) . . . . ?
P1 Os C21 C20 -44.5(12) . . . . ?
Cl Os C21 C20 170.1(3) . . . . ?
C20 C21 C22 C23 -4.0(9) . . . . ?
Os C21 C22 C23 -57.6(5) . . . . ?
C20 C21 C22 C27 177.0(6) . . . . ?
Os C21 C22 C27 123.5(6) . . . . ?
C20 C21 C22 Os 53.6(5) . . . . ?
C1 Os C22 C21 33.3(5) . . . . ?
C25 Os C22 C21 -65.8(4) . . . . ?
C20 Os C22 C21 -28.6(4) . . . . ?
C24 Os C22 C21 -102.4(5) . . . . ?
C23 Os C22 C21 -129.2(6) . . . . ?
P1 Os C22 C21 -161.4(3) . . . . ?
Cl Os C22 C21 127.8(4) . . . . ?
C1 Os C22 C23 162.4(4) . . . . ?
C25 Os C22 C23 63.4(4) . . . . ?
C20 Os C22 C23 100.6(4) . . . . ?
C21 Os C22 C23 129.2(6) . . . . ?
C24 Os C22 C23 26.7(4) . . . . ?
P1 Os C22 C23 -32.3(5) . . . . ?
Cl Os C22 C23 -103.1(4) . . . . ?
C1 Os C22 C27 -80.5(8) . . . . ?
C25 Os C22 C27 -179.6(8) . . . . ?
C20 Os C22 C27 -142.4(8) . . . . ?
C21 Os C22 C27 -113.8(9) . . . . ?
C24 Os C22 C27 143.8(8) . . . . ?
C23 Os C22 C27 117.0(9) . . . . ?
P1 Os C22 C27 84.7(8) . . . . ?
Cl Os C22 C27 13.9(7) . . . . ?
C21 C22 C23 C24 3.8(9) . . . . ?
C27 C22 C23 C24 -177.2(6) . . . . ?
Os C22 C23 C24 -52.8(6) . . . . ?
C21 C22 C23 Os 56.7(5) . . . . ?
C27 C22 C23 Os -124.4(6) . . . . ?
C1 Os C23 C24 91.2(9) . . . . ?
C25 Os C23 C24 30.0(4) . . . . ?
C20 Os C23 C24 67.3(4) . . . . ?
C21 Os C23 C24 104.3(5) . . . . ?
C22 Os C23 C24 134.6(6) . . . . ?
P1 Os C23 C24 -65.6(4) . . . . ?
Cl Os C23 C24 -147.6(4) . . . . ?
C1 Os C23 C22 -43.3(10) . . . . ?
C25 Os C23 C22 -104.6(5) . . . . ?
C20 Os C23 C22 -67.3(4) . . . . ?
C21 Os C23 C22 -30.2(4) . . . . ?
C24 Os C23 C22 -134.6(6) . . . . ?
P1 Os C23 C22 159.8(4) . . . . ?
Cl Os C23 C22 77.8(4) . . . . ?
C22 C23 C24 C25 -0.3(9) . . . . ?
Os C23 C24 C25 -52.7(5) . . . . ?
C22 C23 C24 C28 -175.7(6) . . . . ?
Os C23 C24 C28 131.8(6) . . . . ?
C22 C23 C24 Os 52.4(6) . . . . ?
C1 Os C24 C23 -146.6(4) . . . . ?
C25 Os C24 C23 -131.3(6) . . . . ?
C20 Os C24 C23 -101.2(4) . . . . ?
C21 Os C24 C23 -63.5(4) . . . . ?
C22 Os C24 C23 -27.7(4) . . . . ?
P1 Os C24 C23 120.9(4) . . . . ?
Cl Os C24 C23 40.0(5) . . . . ?
C1 Os C24 C25 -15.3(6) . . . . ?
C20 Os C24 C25 30.1(4) . . . . ?
C21 Os C24 C25 67.8(4) . . . . ?
C22 Os C24 C25 103.6(4) . . . . ?
C23 Os C24 C25 131.3(6) . . . . ?
P1 Os C24 C25 -107.8(4) . . . . ?
Cl Os C24 C25 171.3(3) . . . . ?
C1 Os C24 C28 96.1(8) . . . . ?
C25 Os C24 C28 111.4(9) . . . . ?
C20 Os C24 C28 141.6(8) . . . . ?
C21 Os C24 C28 179.2(8) . . . . ?
C22 Os C24 C28 -145.0(8) . . . . ?
C23 Os C24 C28 -117.3(9) . . . . ?
P1 Os C24 C28 3.6(7) . . . . ?
Cl Os C24 C28 -77.3(8) . . . . ?
C21 C20 C25 C24 2.9(9) . . . . ?
C26 C20 C25 C24 -174.3(6) . . . . ?
Os C20 C25 C24 59.4(5) . . . . ?
C21 C20 C25 Os -56.5(5) . . . . ?
C26 C20 C25 Os 126.3(6) . . . . ?
C23 C24 C25 C20 -3.1(9) . . . . ?
C28 C24 C25 C20 172.4(6) . . . . ?
Os C24 C25 C20 -58.3(5) . . . . ?
C23 C24 C25 Os 55.2(5) . . . . ?
C28 C24 C25 Os -129.3(6) . . . . ?
C1 Os C25 C20 -59.5(4) . . . . ?
C21 Os C25 C20 30.7(4) . . . . ?
C22 Os C25 C20 66.3(4) . . . . ?
C24 Os C25 C20 130.4(6) . . . . ?
C23 Os C25 C20 102.0(4) . . . . ?
P1 Os C25 C20 -152.0(3) . . . . ?
Cl Os C25 C20 108.9(6) . . . . ?
C1 Os C25 C24 170.1(4) . . . . ?
C20 Os C25 C24 -130.4(6) . . . . ?
C21 Os C25 C24 -99.7(4) . . . . ?
C22 Os C25 C24 -64.1(4) . . . . ?
C23 Os C25 C24 -28.4(4) . . . . ?
P1 Os C25 C24 77.6(4) . . . . ?
Cl Os C25 C24 -21.4(8) . . . . ?
